data_4307461
loop_
_publ_author_name
'Claudio Pettinari'
'Riccardo Pettinari'
'Fabio Marchetti'
'Alceo Macchioni'
'Daniele Zuccaccia'
'Brian W. Skelton'
'Allan H. White'

_publ_contact_author_address
;
   Department of Chemistry
   University of Western Australia
   35 Stirling Highway
   Crawley
   Western Australia 6009
   Australia
;
_publ_contact_author_email bws@crystal.uwa.edu.au
_publ_contact_author_fax (+61)_08_6488_1118
_publ_contact_author_name 'Skelton, B. W.'
_publ_contact_author_phone (+61)_08_6488_7107
_publ_section_title
;
Synthesis, Reactivity, Spectroscopic Characterization, X-ray Structures,
PGSE, and NOE NMR Studies of (\h5-C5Me5)-Rhodium and -Iridium Derivatives
Containing Bis(pyrazolyl)alkane Ligands
;
_journal_name_full 'Inorganic Chemistry'
_journal_page_first 896
_journal_page_last 906
_journal_paper_doi 10.1021/ic061928g
_journal_volume 46
_journal_year 2007
_chemical_formula_moiety 'C19 H27 Cl1 Ir1 N4, C F3 O3 S'
_chemical_formula_sum 'C20 H27 Cl F3 Ir N4 O3 S'
_chemical_formula_weight 688.19
_space_group_IT_number 15
_symmetry_cell_setting monoclinic
_symmetry_space_group_name_Hall '-C 2yc'
_symmetry_space_group_name_H-M 'C 1 2/c 1'
_cell_angle_alpha 90.00000
_cell_angle_beta 91.232(4)
_cell_angle_gamma 90.00000
_cell_formula_units_Z 8
_cell_length_a 22.569(5)
_cell_length_b 8.570(2)
_cell_length_c 23.910(5)
_cell_measurement_reflns_used 6142
_cell_measurement_temperature 150
_cell_measurement_theta_max 27
_cell_measurement_theta_min 2.45
_cell_volume 4623.5(18)
_computing_cell_refinement 'Siemens SAINT (Siemens, 1995)'
_computing_data_collection 'Siemens SMART (Siemens, 1995)'
_computing_data_reduction xtal
_computing_molecular_graphics xtal
_computing_publication_material 'xtal BONDLA CIFIO'
_computing_structure_refinement xtal
_computing_structure_solution xtal
_diffrn_ambient_temperature 150(2)
_diffrn_measured_fraction_theta_full 1
_diffrn_measured_fraction_theta_max 1
_diffrn_measurement_device_type
;
Bruker SMART CCD diffractometer
;
_diffrn_measurement_method '\w scans'
_diffrn_radiation_detector 'CCD area detector'
_diffrn_radiation_monochromator graphite
_diffrn_radiation_source 'sealed tube'
_diffrn_radiation_type 'Mo K\a'
_diffrn_radiation_wavelength .71073
_diffrn_reflns_av_R_equivalents .064
_diffrn_reflns_av_sigmaI/netI .075
_diffrn_reflns_limit_h_max 28
_diffrn_reflns_limit_h_min -28
_diffrn_reflns_limit_k_max 10
_diffrn_reflns_limit_k_min -10
_diffrn_reflns_limit_l_max 29
_diffrn_reflns_limit_l_min -29
_diffrn_reflns_number 21808
_diffrn_reflns_theta_full 26.3
_diffrn_reflns_theta_max 26.3
_diffrn_reflns_theta_min 1.7
_diffrn_standards_decay_% 0
_diffrn_standards_number 0
_exptl_absorpt_coefficient_mu 6.036
_exptl_absorpt_correction_T_max 1
_exptl_absorpt_correction_T_min .58
_exptl_absorpt_correction_type multi-scan
_exptl_absorpt_process_details
;
 SADABS; Sheldrick, 1996
;
_exptl_crystal_colour pale_yellow
_exptl_crystal_density_diffrn 1.977
_exptl_crystal_density_method 'not measured'
_exptl_crystal_description plate
_exptl_crystal_F_000 2688
_exptl_crystal_size_max .08
_exptl_crystal_size_mid .07
_exptl_crystal_size_min .03
_refine_diff_density_max 1.926
_refine_diff_density_min -1.754
_refine_ls_extinction_method none
_refine_ls_goodness_of_fit_all 1.142
_refine_ls_goodness_of_fit_ref 1.142
_refine_ls_hydrogen_treatment noref
_refine_ls_matrix_type full
_refine_ls_number_constraints 0
_refine_ls_number_parameters 298
_refine_ls_number_reflns 4690
_refine_ls_number_restraints 0
_refine_ls_R_factor_all .06
_refine_ls_R_factor_gt .06
_refine_ls_shift/su_max .002
_refine_ls_shift/su_mean .0002
_refine_ls_structure_factor_coef Fsqd
_refine_ls_weighting_scheme calc
_refine_ls_wR_factor_all .093
_refine_ls_wR_factor_ref .093
_reflns_d_resolution_high .8
_reflns_d_resolution_low 11.924
_reflns_limit_h_max 28
_reflns_limit_h_min 0
_reflns_limit_k_max 10
_reflns_limit_k_min 0
_reflns_limit_l_max 29
_reflns_limit_l_min -29
_reflns_number_gt 3385
_reflns_number_total 4690
_reflns_threshold_expression 'I    >  2.00 sig(I   )'
_cod_data_source_file ic061928gsi20061205_040617_6.cif
_cod_data_source_block cpir4
_cod_original_sg_symbol_Hall -c_2yc
_cod_original_formula_sum 'C20 H27 Cl1 F3 Ir1 N4 O3 S1'
_cod_database_code 4307461

loop_
_symmetry_equiv_pos_as_xyz
+x,+y,+z
-x,+y,1/2-z
-x,-y,-z
+x,-y,1/2+z
1/2+x,1/2+y,+z
1/2-x,1/2+y,1/2-z
1/2-x,1/2-y,-z
1/2+x,1/2-y,1/2+z

loop_
_atom_site_label
_atom_site_fract_x
_atom_site_fract_y
_atom_site_fract_z
_atom_site_U_iso_or_equiv
_atom_site_adp_type
_atom_site_calc_flag
_atom_site_calc_attached_atom
_atom_site_occupancy
_atom_site_disorder_assembly
_atom_site_disorder_group
Ir .149160(10) .50632(3) .620380(10) .01473(13) Uani ? ? 1.00000 ? ?
Cl .19459(9) .2585(2) .64010(8) .0265(9) Uani ? ? 1.00000 ? ?
N11 .2016(3) .4604(7) .5035(2) .019(3) Uani ? ? 1.00000 ? ?
N12 .2105(3) .5160(7) .5566(3) .022(3) Uani ? ? 1.00000 ? ?
C13 .2687(3) .5218(9) .5644(3) .022(4) Uani ? ? 1.00000 ? ?
C14 .2981(3) .4756(9) .5169(3) .025(4) Uani ? ? 1.00000 ? ?
C15 .2544(4) .4359(9) .4788(3) .027(4) Uani ? ? 1.00000 ? ?
N21 .1044(3) .3581(7) .5081(3) .019(3) Uani ? ? 1.00000 ? ?
N22 .0962(3) .3790(7) .5644(2) .023(3) Uani ? ? 1.00000 ? ?
C23 .0552(3) .2763(9) .5782(3) .023(4) Uani ? ? 1.00000 ? ?
C24 .0349(3) .1937(9) .5328(3) .025(4) Uani ? ? 1.00000 ? ?
C25 .0669(3) .2468(9) .4895(3) .021(4) Uani ? ? 1.00000 ? ?
C0 .1418(3) .4656(9) .4764(3) .021(4) Uani ? ? 1.00000 ? ?
C01 .1173(3) .6275(9) .4776(3) .024(4) Uani ? ? 1.00000 ? ?
C02 .1462(4) .4054(10) .4163(3) .032(4) Uani ? ? 1.00000 ? ?
C101 .1108(4) .7329(9) .6374(3) .026(4) Uani ? ? 1.00000 ? ?
C1011 .0848(4) .8586(11) .6010(4) .037(5) Uani ? ? 1.00000 ? ?
C102 .0780(3) .6133(9) .6651(3) .024(4) Uani ? ? 1.00000 ? ?
C1021 .0138(5) .5812(12) .6559(5) .049(6) Uani ? ? 1.00000 ? ?
C103 .1178(4) .5346(9) .7040(3) .029(4) Uani ? ? 1.00000 ? ?
C1031 .1015(5) .4075(11) .7426(4) .043(5) Uani ? ? 1.00000 ? ?
C104 .1754(3) .6056(9) .6991(3) .022(4) Uani ? ? 1.00000 ? ?
C1041 .2270(4) .5654(11) .7341(3) .037(5) Uani ? ? 1.00000 ? ?
C105 .1701(3) .7275(8) .6592(3) .020(3) Uani ? ? 1.00000 ? ?
C1051 .2180(4) .8349(9) .6427(4) .034(5) Uani ? ? 1.00000 ? ?
S1 .41534(9) .5874(3) .65375(8) .0288(10) Uani ? ? 1.00000 ? ?
O11 .4665(3) .6702(8) .6734(3) .041(4) Uani ? ? 1.00000 ? ?
O12 .4256(3) .4859(9) .6067(3) .051(4) Uani ? ? 1.00000 ? ?
O13 .3626(3) .6771(7) .6496(2) .035(3) Uani ? ? 1.00000 ? ?
C1 .3999(4) .4538(10) .7095(4) .038(5) Uani ? ? 1.00000 ? ?
F11 .3544(3) .3582(8) .6950(3) .072(5) Uani ? ? 1.00000 ? ?
F12 .3847(3) .5222(6) .7562(2) .044(3) Uani ? ? 1.00000 ? ?
F13 .4448(3) .3615(8) .7227(3) .074(5) Uani ? ? 1.00000 ? ?
H13 .28845 .55332 .59878 .02600 Uiso ? ? 1.00000 ? ?
H14 .34076 .47124 .51202 .03200 Uiso ? ? 1.00000 ? ?
H15 .26064 .39968 .44155 .03300 Uiso ? ? 1.00000 ? ?
H23 .04126 .26066 .61565 .02700 Uiso ? ? 1.00000 ? ?
H24 .00503 .11434 .53173 .03100 Uiso ? ? 1.00000 ? ?
H25 .06382 .21103 .45141 .02700 Uiso ? ? 1.00000 ? ?
H01a .11543 .66378 .51519 .03700 Uiso ? ? 1.00000 ? ?
H01b .07847 .62867 .46119 .03700 Uiso ? ? 1.00000 ? ?
H01c .14190 .69683 .45703 .03700 Uiso ? ? 1.00000 ? ?
H02a .16179 .30243 .41616 .04700 Uiso ? ? 1.00000 ? ?
H02b .17075 .47165 .39490 .04700 Uiso ? ? 1.00000 ? ?
H02c .10732 .40349 .39907 .04700 Uiso ? ? 1.00000 ? ?
H1011a .05533 .81026 .57779 .05500 Uiso ? ? 1.00000 ? ?
H1011b .11630 .89387 .57809 .05500 Uiso ? ? 1.00000 ? ?
H1011c .07061 .94316 .62287 .05500 Uiso ? ? 1.00000 ? ?
H1021a .00516 .60402 .61754 .07500 Uiso ? ? 1.00000 ? ?
H1021b -.00692 .65190 .67882 .07500 Uiso ? ? 1.00000 ? ?
H1021c .00541 .47432 .66326 .07500 Uiso ? ? 1.00000 ? ?
H1031a .07475 .44756 .76911 .06600 Uiso ? ? 1.00000 ? ?
H1031b .13639 .37140 .76138 .06600 Uiso ? ? 1.00000 ? ?
H1031c .08381 .32428 .72195 .06600 Uiso ? ? 1.00000 ? ?
H1041a .26243 .59938 .71633 .05200 Uiso ? ? 1.00000 ? ?
H1041b .22895 .45555 .73917 .05200 Uiso ? ? 1.00000 ? ?
H1041c .22468 .61584 .76953 .05200 Uiso ? ? 1.00000 ? ?
H1051a .24740 .83568 .67176 .05100 Uiso ? ? 1.00000 ? ?
H1051b .20121 .93689 .63930 .05100 Uiso ? ? 1.00000 ? ?
H1051c .23499 .80133 .60868 .05100 Uiso ? ? 1.00000 ? ?

loop_
_atom_site_aniso_label
_atom_site_aniso_U_11
_atom_site_aniso_U_22
_atom_site_aniso_U_33
_atom_site_aniso_U_12
_atom_site_aniso_U_13
_atom_site_aniso_U_23
Ir .01825(14) .01363(13) .01238(13) .00085(11) .00186(9) -.00040(11)
Cl .0392(11) .0186(8) .0217(9) .0087(8) .0032(8) .0021(7)
N11 .024(3) .021(3) .012(3) -.000(2) .003(2) .001(2)
N12 .025(3) .020(3) .020(3) -.001(3) .004(2) -.004(3)
C13 .013(3) .029(4) .023(4) -.001(3) .000(3) -.001(3)
C14 .025(4) .028(4) .023(4) .002(3) .008(3) .002(3)
C15 .029(4) .026(4) .025(4) -.000(3) .014(3) .001(3)
N21 .021(3) .020(3) .015(3) .002(3) .000(2) -.001(2)
N22 .042(4) .022(3) .005(3) .004(3) .004(2) -.000(2)
C23 .029(4) .022(4) .017(4) -.006(3) .003(3) .001(3)
C24 .029(4) .022(4) .023(4) -.007(3) .002(3) -.005(3)
C25 .017(3) .023(4) .024(4) -.002(3) -.006(3) -.008(3)
C0 .017(3) .027(4) .018(3) .003(3) .001(3) .002(3)
C01 .028(4) .023(4) .020(4) .005(3) -.004(3) .004(3)
C02 .049(5) .027(4) .020(4) -.006(4) .002(4) -.002(3)
C101 .032(4) .017(4) .029(4) .007(3) .003(3) -.003(3)
C1011 .047(5) .033(5) .032(5) .016(4) -.001(4) -.000(4)
C102 .027(4) .016(3) .029(4) .005(3) .006(3) -.003(3)
C1021 .045(6) .033(5) .071(7) .000(4) .021(5) -.022(5)
C103 .049(5) .022(4) .016(4) .004(4) .015(3) .000(3)
C1031 .065(7) .036(5) .031(5) .001(5) .027(5) .003(4)
C104 .034(4) .019(3) .013(3) .003(3) -.004(3) .001(3)
C1041 .054(6) .036(5) .020(4) .012(4) -.015(4) -.002(4)
C105 .037(4) .016(3) .007(3) .010(3) .001(3) -.002(3)
C1051 .042(5) .018(4) .043(5) -.001(4) .005(4) -.001(4)
S1 .0327(11) .0328(11) .0213(9) -.0073(9) .0056(8) -.0089(8)
O11 .026(3) .054(4) .043(4) -.019(3) .011(3) -.013(3)
O12 .068(5) .052(4) .035(4) -.016(4) .023(3) -.024(3)
O13 .039(3) .038(3) .028(3) .002(3) -.007(3) .001(3)
C1 .040(5) .026(4) .046(5) .007(4) .001(4) .001(4)
F11 .101(6) .043(4) .072(5) -.038(4) .024(4) -.005(3)
F12 .069(4) .036(3) .028(3) .005(3) .014(2) .002(2)
F13 .089(5) .058(4) .075(5) .046(4) .012(4) .015(4)

loop_
_atom_type_symbol
_atom_type_description
_atom_type_oxidation_number
_atom_type_number_in_cell
_atom_type_scat_dispersion_real
_atom_type_scat_dispersion_imag
_atom_type_scat_source
C ? 0 160 .002014 .002014 'Int Tables Vol IV Tables 2.2B and 2.3.1'
H ? 0 216 0 0 'Int Tables Vol IV Tables 2.2B and 2.3.1'
Cl ? 0 8 .132019 .158997 'Int Tables Vol IV Tables 2.2B and 2.3.1'
F ? 0 24 .013977 .01001 'Int Tables Vol IV Tables 2.2B and 2.3.1'
Ir ? 0 8 -2.066 7.99 'Int Tables Vol IV Tables 2.2B and 2.3.1'
N ? 0 32 .004028 .002991 'Int Tables Vol IV Tables 2.2B and 2.3.1'
O ? 0 24 .007996 .005981 'Int Tables Vol IV Tables 2.2B and 2.3.1'
S ? 0 8 .109985 .124023 'Int Tables Vol IV Tables 2.2B and 2.3.1'

loop_
_geom_angle_atom_site_label_1
_geom_angle_atom_site_label_2
_geom_angle_atom_site_label_3
_geom_angle_site_symmetry_1
_geom_angle_site_symmetry_2
_geom_angle_site_symmetry_3
_geom_angle
_geom_angle_publ_flag
Cl Ir N12 . . . 83.77(18) ?
Cl Ir N22 . . . 84.24(18) ?
Cl Ir C101 . . . 157.8(2) ?
Cl Ir C102 . . . 126.8(2) ?
Cl Ir C103 . . . 93.7(2) ?
Cl Ir C104 . . . 94.0(2) ?
Cl Ir C105 . . . 127.1(2) ?
N12 Ir N22 . . . 86.1(2) ?
N12 Ir C101 . . . 112.1(3) ?
N12 Ir C102 . . . 149.4(3) ?
N12 Ir C103 . . . 156.1(3) ?
N12 Ir C104 . . . 116.9(3) ?
N12 Ir C105 . . . 97.9(3) ?
N22 Ir C101 . . . 111.3(3) ?
N22 Ir C102 . . . 96.8(3) ?
N22 Ir C103 . . . 117.5(3) ?
N22 Ir C104 . . . 156.7(3) ?
N22 Ir C105 . . . 148.6(3) ?
C101 Ir C102 . . . 38.8(3) ?
C101 Ir C103 . . . 65.4(3) ?
C101 Ir C104 . . . 65.4(3) ?
C101 Ir C105 . . . 38.6(3) ?
C102 Ir C103 . . . 39.3(3) ?
C102 Ir C104 . . . 65.7(3) ?
C102 Ir C105 . . . 64.6(3) ?
C103 Ir C104 . . . 39.3(3) ?
C103 Ir C105 . . . 64.8(3) ?
C104 Ir C105 . . . 38.5(3) ?
N12 N11 C15 . . . 110.2(6) ?
N12 N11 C0 . . . 120.6(6) ?
C15 N11 C0 . . . 127.8(6) ?
Ir N12 N11 . . . 125.4(5) ?
Ir N12 C13 . . . 124.9(5) ?
N11 N12 C13 . . . 105.6(6) ?
N12 C13 C14 . . . 111.5(6) ?
N12 C13 H13 . . . 124.6 ?
C14 C13 H13 . . . 123.9 ?
C13 C14 C15 . . . 105.3(7) ?
C13 C14 H14 . . . 127.1 ?
C15 C14 H14 . . . 127.6 ?
N11 C15 C14 . . . 107.4(7) ?
N11 C15 H15 . . . 127.2 ?
C14 C15 H15 . . . 125.4 ?
N22 N21 C25 . . . 108.7(6) ?
N22 N21 C0 . . . 120.9(6) ?
C25 N21 C0 . . . 129.6(6) ?
Ir N22 N21 . . . 127.7(5) ?
Ir N22 C23 . . . 125.5(5) ?
N21 N22 C23 . . . 105.5(6) ?
N22 C23 C24 . . . 111.7(7) ?
N22 C23 H23 . . . 124.6 ?
C24 C23 H23 . . . 123.7 ?
C23 C24 C25 . . . 104.9(7) ?
C23 C24 H24 . . . 127.7 ?
C25 C24 H24 . . . 127.3 ?
N21 C25 C24 . . . 109.1(7) ?
N21 C25 H25 . . . 124.9 ?
C24 C25 H25 . . . 126.0 ?
N11 C0 N21 . . . 106.4(5) ?
N11 C0 C01 . . . 110.6(6) ?
N11 C0 C02 . . . 108.9(6) ?
N21 C0 C01 . . . 110.8(6) ?
N21 C0 C02 . . . 108.8(6) ?
C01 C0 C02 . . . 111.2(6) ?
C0 C01 H01a . . . 110.1 ?
C0 C01 H01b . . . 109.9 ?
C0 C01 H01c . . . 110.3 ?
H01a C01 H01b . . . 109.1 ?
H01a C01 H01c . . . 108.6 ?
H01b C01 H01c . . . 108.8 ?
C0 C02 H02a . . . 110.3 ?
C0 C02 H02b . . . 110.8 ?
C0 C02 H02c . . . 109.4 ?
H02a C02 H02b . . . 109.4 ?
H02a C02 H02c . . . 108.5 ?
H02b C02 H02c . . . 108.5 ?
Ir C101 C1011 . . . 133.5(6) ?
Ir C101 C102 . . . 70.1(4) ?
Ir C101 C105 . . . 70.4(4) ?
C1011 C101 C102 . . . 125.7(7) ?
C1011 C101 C105 . . . 126.0(7) ?
C102 C101 C105 . . . 107.3(6) ?
C101 C1011 H1011a . . . 106.6 ?
C101 C1011 H1011b . . . 106.0 ?
C101 C1011 H1011c . . . 111.1 ?
H1011a C1011 H1011b . . . 108.8 ?
H1011a C1011 H1011c . . . 114.2 ?
H1011b C1011 H1011c . . . 109.7 ?
Ir C102 C101 . . . 71.2(4) ?
Ir C102 C1021 . . . 125.6(6) ?
Ir C102 C103 . . . 70.1(4) ?
C101 C102 C1021 . . . 125.1(7) ?
C101 C102 C103 . . . 108.1(7) ?
C1021 C102 C103 . . . 126.8(8) ?
C102 C1021 H1021a . . . 106.5 ?
C102 C1021 H1021b . . . 106.7 ?
C102 C1021 H1021c . . . 110.4 ?
H1021a C1021 H1021b . . . 109.3 ?
H1021a C1021 H1021c . . . 109.7 ?
H1021b C1021 H1021c . . . 113.9 ?
Ir C103 C102 . . . 70.6(4) ?
Ir C103 C1031 . . . 126.1(6) ?
Ir C103 C104 . . . 70.0(4) ?
C102 C103 C1031 . . . 125.8(8) ?
C102 C103 C104 . . . 107.5(7) ?
C1031 C103 C104 . . . 126.7(8) ?
C103 C1031 H1031a . . . 108.7 ?
C103 C1031 H1031b . . . 108.7 ?
C103 C1031 H1031c . . . 109.7 ?
H1031a C1031 H1031b . . . 109.5 ?
H1031a C1031 H1031c . . . 110.6 ?
H1031b C1031 H1031c . . . 109.7 ?
Ir C104 C103 . . . 70.7(4) ?
Ir C104 C1041 . . . 127.8(6) ?
Ir C104 C105 . . . 71.5(4) ?
C103 C104 C1041 . . . 124.3(7) ?
C103 C104 C105 . . . 107.6(7) ?
C1041 C104 C105 . . . 127.8(7) ?
C104 C1041 H1041a . . . 109.8 ?
C104 C1041 H1041b . . . 110.0 ?
C104 C1041 H1041c . . . 110.1 ?
H1041a C1041 H1041b . . . 108.7 ?
H1041a C1041 H1041c . . . 108.5 ?
H1041b C1041 H1041c . . . 109.8 ?
Ir C105 C101 . . . 71.1(4) ?
Ir C105 C104 . . . 69.9(4) ?
Ir C105 C1051 . . . 125.8(5) ?
C101 C105 C104 . . . 109.5(7) ?
C101 C105 C1051 . . . 124.5(7) ?
C104 C105 C1051 . . . 126.0(7) ?
C105 C1051 H1051a . . . 108.1 ?
C105 C1051 H1051b . . . 107.5 ?
C105 C1051 H1051c . . . 110.6 ?
H1051a C1051 H1051b . . . 108.9 ?
H1051a C1051 H1051c . . . 109.8 ?
H1051b C1051 H1051c . . . 111.8 ?
O11 S1 O12 . . . 114.5(4) ?
O11 S1 O13 . . . 115.2(4) ?
O11 S1 C1 . . . 104.0(4) ?
O12 S1 O13 . . . 114.8(4) ?
O12 S1 C1 . . . 103.3(4) ?
O13 S1 C1 . . . 102.8(4) ?
S1 C1 F11 . . . 110.7(7) ?
S1 C1 F12 . . . 113.9(6) ?
S1 C1 F13 . . . 113.6(7) ?
F11 C1 F12 . . . 106.1(8) ?
F11 C1 F13 . . . 105.9(7) ?
F12 C1 F13 . . . 106.0(8) ?

loop_
_geom_bond_atom_site_label_1
_geom_bond_atom_site_label_2
_geom_bond_site_symmetry_1
_geom_bond_site_symmetry_2
_geom_bond_distance
_geom_bond_publ_flag
Ir Cl . . 2.400(2) ?
Ir N12 . . 2.083(6) ?
Ir N22 . . 2.083(6) ?
Ir C101 . . 2.168(8) ?
Ir C102 . . 2.154(8) ?
Ir C103 . . 2.148(8) ?
Ir C104 . . 2.138(7) ?
Ir C105 . . 2.159(7) ?
N11 N12 . . 1.367(8) ?
N11 C15 . . 1.356(10) ?
N11 C0 . . 1.486(9) ?
N12 C13 . . 1.324(9) ?
C13 C14 . . 1.384(11) ?
C13 H13 . . .966 ?
C14 C15 . . 1.372(11) ?
C14 H14 . . .973 ?
C15 H15 . . .958 ?
N21 N22 . . 1.373(8) ?
N21 C25 . . 1.345(9) ?
N21 C0 . . 1.471(9) ?
N22 C23 . . 1.325(10) ?
C23 C24 . . 1.368(11) ?
C23 H23 . . .965 ?
C24 C25 . . 1.354(11) ?
C24 H24 . . .957 ?
C25 H25 . . .961 ?
C0 C01 . . 1.495(11) ?
C0 C02 . . 1.532(11) ?
C01 H01a . . .953 ?
C01 H01b . . .951 ?
C01 H01c . . .957 ?
C02 H02a . . .951 ?
C02 H02b . . .951 ?
C02 H02c . . .961 ?
C101 C1011 . . 1.495(12) ?
C101 C102 . . 1.435(11) ?
C101 C105 . . 1.429(11) ?
C1011 H1011a . . .952 ?
C1011 H1011b . . .955 ?
C1011 H1011c . . .954 ?
C102 C1021 . . 1.485(13) ?
C102 C103 . . 1.447(11) ?
C1021 H1021a . . .954 ?
C1021 H1021b . . .948 ?
C1021 H1021c . . .953 ?
C103 C1031 . . 1.479(12) ?
C103 C104 . . 1.442(12) ?
C1031 H1031a . . .950 ?
C1031 H1031b . . .950 ?
C1031 H1031c . . .950 ?
C104 C1041 . . 1.460(12) ?
C104 C105 . . 1.419(10) ?
C1041 H1041a . . .959 ?
C1041 H1041b . . .950 ?
C1041 H1041c . . .954 ?
C105 C1051 . . 1.479(12) ?
C1051 H1051a . . .951 ?
C1051 H1051b . . .956 ?
C1051 H1051c . . .950 ?
S1 O11 . . 1.426(7) ?
S1 O12 . . 1.444(7) ?
S1 O13 . . 1.418(7) ?
S1 C1 . . 1.796(10) ?
C1 F11 . . 1.353(12) ?
C1 F12 . . 1.314(11) ?
C1 F13 . . 1.320(12) ?
